data_4317973
loop_
_publ_author_name
'Richard E. Sykora'
'Daniel M. Wells'
'Thomas E. Albrecht-Schmitt'

_publ_section_title
;
 Hydrothermal Synthesis and Structure of a New One-Dimensional,
 Mixed-Metal U(VI) Iodate, Cs2[(UO2)(CrO4)(IO3)2]
;
_journal_name_full 'Inorganic Chemistry'
_journal_page_first 2304
_journal_page_last 2306
_journal_paper_doi 10.1021/ic020055x
_journal_volume 41
_journal_year 2002
_chemical_compound_source 'original synthesis'
_chemical_formula_structural Cs2[(UO2)(CrO4)(IO3)2]
_chemical_formula_sum 'Cr Cs2 I2 O12 U'
_chemical_formula_weight 1001.65
_chemical_name_systematic
;
  ?
;
_space_group_IT_number 14
_symmetry_cell_setting monoclinic
_symmetry_space_group_name_Hall '-P 2yn'
_symmetry_space_group_name_H-M 'P 1 21/n 1'
_atom_sites_solution_hydrogens geom
_atom_sites_solution_primary direct
_atom_sites_solution_secondary difmap
_audit_creation_method SHELXL
_cell_angle_alpha 90.00
_cell_angle_beta 90.6470(10)
_cell_angle_gamma 90.00
_cell_formula_units_Z 4
_cell_length_a 7.3929(5)
_cell_length_b 8.1346(6)
_cell_length_c 22.126(2)
_cell_measurement_reflns_used all
_cell_measurement_temperature 193(2)
_cell_measurement_theta_max 28.36
_cell_measurement_theta_min 1.84
_cell_volume 1330.53(18)
_computing_cell_refinement 'SMART, SAINT'
_computing_data_collection SMART
_computing_data_reduction SAINT
_computing_molecular_graphics 'SHELXP-93 (Sheldrick, 1993)'
_computing_publication_material 'SHELXCIF-93 (Sheldrick, 1993)'
_computing_structure_refinement 'SHELXL-93 (Sheldrick, 1993)'
_computing_structure_solution 'SHELXS-86 (Sheldrick, 1990)'
_diffrn_ambient_temperature 193(2)
_diffrn_measurement_device 'Bruker APEX'
_diffrn_measurement_method '0.3 wide w/ exposures'
_diffrn_radiation_monochromator graphite
_diffrn_radiation_source 'fine-focus sealed tube'
_diffrn_radiation_type MoK\a
_diffrn_radiation_wavelength 0.71073
_diffrn_reflns_av_R_equivalents 0.0389
_diffrn_reflns_av_sigmaI/netI 0.0348
_diffrn_reflns_limit_h_max 9
_diffrn_reflns_limit_h_min -9
_diffrn_reflns_limit_k_max 10
_diffrn_reflns_limit_k_min -10
_diffrn_reflns_limit_l_max 29
_diffrn_reflns_limit_l_min -29
_diffrn_reflns_number 12977
_diffrn_reflns_theta_max 28.36
_diffrn_reflns_theta_min 1.84
_diffrn_standards_decay_% 0
_diffrn_standards_interval_count na
_diffrn_standards_interval_time na
_diffrn_standards_number na
_exptl_absorpt_coefficient_mu 23.055
_exptl_absorpt_correction_T_max '0.417731 ratio of min/max'
_exptl_absorpt_correction_T_min '0.417731 ratio of min/max'
_exptl_absorpt_correction_type 'multiscan (SADABS)'
_exptl_crystal_colour golden
_exptl_crystal_density_diffrn 5.000
_exptl_crystal_density_meas ?
_exptl_crystal_density_method calcd
_exptl_crystal_description prism
_exptl_crystal_F_000 1712
_exptl_crystal_size_max 0.260
_exptl_crystal_size_mid 0.091
_exptl_crystal_size_min 0.053
_refine_diff_density_max 1.983
_refine_diff_density_min -2.130
_refine_diff_density_rms 0.292
_refine_ls_extinction_coef 0.00034(5)
_refine_ls_extinction_expression Fc^*^=kFc[1+0.001xFc^2^\l^3^/sin(2\q)]^-1/4^
_refine_ls_extinction_method SHELXL
_refine_ls_goodness_of_fit_all 1.130
_refine_ls_goodness_of_fit_obs 1.141
_refine_ls_hydrogen_treatment na
_refine_ls_matrix_type full
_refine_ls_number_parameters 164
_refine_ls_number_reflns 3308
_refine_ls_number_restraints 0
_refine_ls_restrained_S_all 1.130
_refine_ls_restrained_S_obs 1.141
_refine_ls_R_factor_all 0.0289
_refine_ls_R_factor_obs 0.0273
_refine_ls_shift/esd_max -0.001
_refine_ls_shift/esd_mean 0.000
_refine_ls_structure_factor_coef Fsqd
_refine_ls_weighting_details 'w=1/[\s^2^(Fo^2^)+(0.0317P)^2^+3.9625P] where P=(Fo^2^+2Fc^2^)/3'
_refine_ls_weighting_scheme calc
_refine_ls_wR_factor_all 0.0682
_refine_ls_wR_factor_obs 0.0674
_reflns_number_observed 3179
_reflns_number_total 3308
_reflns_observed_criterion >2sigma(I)
_cod_data_source_file ic020055x.cif
_cod_data_source_block 1
_cod_depositor_comments
;
The following automatic conversions were performed:

'_exptl_crystal_density_meas' value 'nm' was changed to '?' - the
value is perceived as not measured.

Automatic conversion script
Id: cif_fix_values 3008 2015-01-20 13:52:24Z robertas 

The following automatic conversions were performed:

'_refine_ls_weighting_scheme' value 'calc
w=1/[\s^2^(Fo^2^)+(0.0317P)^2^+3.9625P] where P=(Fo^2^+2Fc^2^)/3' was
changed to 'calc'. New tag '_refine_ls_weighting_details' was
created. The value of the new tag was set to
'w=1/[\s^2^(Fo^2^)+(0.0317P)^2^+3.9625P] where P=(Fo^2^+2Fc^2^)/3'.

Automatic conversion script
Id: cif_fix_values 3143 2015-03-26 13:38:13Z robertas 
;
_cod_original_cell_volume 1330.5(2)
_cod_database_code 4317973

loop_
_symmetry_equiv_pos_as_xyz
'x, y, z'
'-x+1/2, y+1/2, -z+1/2'
'-x, -y, -z'
'x-1/2, -y-1/2, z-1/2'

loop_
_atom_site_aniso_label
_atom_site_aniso_U_11
_atom_site_aniso_U_22
_atom_site_aniso_U_33
_atom_site_aniso_U_23
_atom_site_aniso_U_13
_atom_site_aniso_U_12
U1 0.00778(11) 0.01181(12) 0.00998(12) 0.00071(7) -0.00088(7) 0.00003(7)
Cr1 0.0121(4) 0.0144(5) 0.0111(4) 0.0014(3) -0.0015(3) 0.0009(3)
I1 0.0079(2) 0.0147(2) 0.0110(2) 0.00097(12) -0.00115(12) 0.00026(12)
I2 0.0122(2) 0.0136(2) 0.0126(2) 0.00141(13) 0.00054(13) -0.00184(13)
Cs1 0.0160(2) 0.0238(2) 0.0353(3) 0.0103(2) -0.0031(2) 0.00179(15)
Cs2 0.0222(2) 0.0228(2) 0.0264(2) -0.0039(2) -0.0062(2) -0.0043(2)
O1 0.020(2) 0.012(2) 0.016(2) -0.003(2) -0.006(2) -0.001(2)
O2 0.017(2) 0.017(2) 0.015(2) -0.005(2) 0.001(2) -0.003(2)
O3 0.016(2) 0.020(2) 0.011(2) 0.005(2) 0.0024(15) -0.001(2)
O4 0.036(3) 0.024(3) 0.024(3) -0.003(2) 0.003(2) 0.013(2)
O5 0.018(2) 0.032(3) 0.024(3) 0.007(2) -0.006(2) -0.008(2)
O6 0.014(2) 0.030(2) 0.010(2) 0.007(2) -0.0016(15) 0.002(2)
O7 0.022(2) 0.015(2) 0.022(2) -0.006(2) -0.002(2) 0.001(2)
O8 0.007(2) 0.026(2) 0.013(2) 0.004(2) -0.0006(14) 0.000(2)
O9 0.008(2) 0.025(2) 0.017(2) 0.002(2) -0.002(2) 0.000(2)
O10 0.025(2) 0.025(2) 0.019(2) 0.009(2) -0.005(2) -0.001(2)
O11 0.008(2) 0.035(3) 0.012(2) 0.008(2) -0.0012(14) -0.003(2)
O12 0.030(3) 0.012(2) 0.026(2) -0.002(2) 0.004(2) 0.004(2)

loop_
_atom_site_label
_atom_site_type_symbol
_atom_site_fract_x
_atom_site_fract_y
_atom_site_fract_z
_atom_site_U_iso_or_equiv
_atom_site_thermal_displace_type
_atom_site_occupancy
_atom_site_calc_flag
_atom_site_refinement_flags
_atom_site_disorder_group
U1 U 0.00378(3) -0.15801(2) 0.132228(9) 0.00986(8) Uani 1 d . .
Cr1 Cr 0.23722(12) 0.11032(12) 0.01974(4) 0.0126(2) Uani 1 d . .
I1 I 0.49668(5) -0.17149(4) 0.11483(2) 0.01119(9) Uani 1 d . .
I2 I -0.19879(5) -0.31744(4) 0.27649(2) 0.01280(9) Uani 1 d . .
Cs1 Cs -0.24490(5) -0.11989(5) 0.45370(2) 0.02506(11) Uani 1 d . .
Cs2 Cs 0.27414(6) -0.11095(5) 0.31867(2) 0.02383(11) Uani 1 d . .
O1 O 0.0172(6) -0.3587(5) 0.1010(2) 0.0159(8) Uani 1 d . .
O2 O -0.0055(6) 0.0463(5) 0.1622(2) 0.0166(8) Uani 1 d . .
O3 O 0.1948(5) -0.0681(5) 0.0572(2) 0.0155(8) Uani 1 d . .
O4 O 0.1226(7) 0.2597(6) 0.0471(2) 0.0279(11) Uani 1 d . .
O5 O 0.4464(6) 0.1492(6) 0.0278(2) 0.0247(11) Uani 1 d . .
O6 O 0.1944(6) 0.0876(6) -0.0550(2) 0.0180(9) Uani 1 d . .
O7 O 0.4711(6) -0.3709(5) 0.0826(2) 0.0199(9) Uani 1 d . .
O8 O 0.6926(5) -0.2118(6) 0.1643(2) 0.0153(8) Uani 1 d . .
O9 O 0.3142(5) -0.1850(5) 0.1705(2) 0.0166(9) Uani 1 d . .
O10 O -0.0666(7) -0.3649(6) 0.3426(2) 0.0227(10) Uani 1 d . .
O11 O -0.0037(5) -0.2625(6) 0.2295(2) 0.0184(9) Uani 1 d . .
O12 O -0.2860(7) -0.1208(5) 0.2979(2) 0.0226(10) Uani 1 d . .

loop_
_atom_type_symbol
_atom_type_description
_atom_type_scat_dispersion_real
_atom_type_scat_dispersion_imag
_atom_type_scat_source
O O 0.0106 0.0060 'International Tables Vol C Tables 4.2.6.8 and 6.1.1.4'
Cr Cr 0.3209 0.6236 'International Tables Vol C Tables 4.2.6.8 and 6.1.1.4'
I I -0.4742 1.8119 'International Tables Vol C Tables 4.2.6.8 and 6.1.1.4'
Cs Cs -0.3680 2.1192 'International Tables Vol C Tables 4.2.6.8 and 6.1.1.4'
U U -9.6767 9.6646 'International Tables Vol C Tables 4.2.6.8 and 6.1.1.4'

loop_
_geom_angle_atom_site_label_1
_geom_angle_atom_site_label_2
_geom_angle_atom_site_label_3
_geom_angle
_geom_angle_site_symmetry_1
_geom_angle_site_symmetry_3
_geom_angle_publ_flag
O1 U1 O2 178.4(2) . . ?
O1 U1 O6 88.7(2) . 3 ?
O2 U1 O6 91.0(2) . 3 ?
O1 U1 O3 88.5(2) . . ?
O2 U1 O3 89.9(2) . . ?
O6 U1 O3 77.19(14) 3 . ?
O1 U1 O11 91.5(2) . . ?
O2 U1 O11 89.7(2) . . ?
O6 U1 O11 139.19(14) 3 . ?
O3 U1 O11 143.62(14) . . ?
O1 U1 O9 89.8(2) . . ?
O2 U1 O9 89.7(2) . . ?
O6 U1 O9 149.60(14) 3 . ?
O3 U1 O9 72.43(14) . . ?
O11 U1 O9 71.20(14) . . ?
O1 U1 O8 90.3(2) . 1_455 ?
O2 U1 O8 91.1(2) . 1_455 ?
O6 U1 O8 70.70(14) 3 1_455 ?
O3 U1 O8 147.88(14) . 1_455 ?
O11 U1 O8 68.49(13) . 1_455 ?
O9 U1 O8 139.67(14) . 1_455 ?
O1 U1 Cs2 42.80(14) . 2_545 ?
O2 U1 Cs2 137.70(14) . 2_545 ?
O6 U1 Cs2 130.98(12) 3 2_545 ?
O3 U1 Cs2 102.98(11) . 2_545 ?
O11 U1 Cs2 56.44(12) . 2_545 ?
O9 U1 Cs2 57.72(10) . 2_545 ?
O8 U1 Cs2 97.74(10) 1_455 2_545 ?
O1 U1 Cs2 113.69(14) . . ?
O2 U1 Cs2 66.86(14) . . ?
O6 U1 Cs2 155.80(11) 3 . ?
O3 U1 Cs2 110.87(10) . . ?
O11 U1 Cs2 37.64(11) . . ?
O9 U1 Cs2 45.40(10) . . ?
O8 U1 Cs2 98.93(10) 1_455 . ?
Cs2 U1 Cs2 70.902(7) 2_545 . ?
O1 U1 Cs1 27.91(14) . 2_445 ?
O2 U1 Cs1 152.92(13) . 2_445 ?
O6 U1 Cs1 68.94(12) 3 2_445 ?
O3 U1 Cs1 102.47(11) . 2_445 ?
O11 U1 Cs1 94.00(12) . 2_445 ?
O9 U1 Cs1 116.88(10) . 2_445 ?
O8 U1 Cs1 65.71(11) 1_455 2_445 ?
Cs2 U1 Cs1 63.170(10) 2_545 2_445 ?
Cs2 U1 Cs1 127.857(10) . 2_445 ?
O1 U1 Cs1 45.68(15) . 4_655 ?
O2 U1 Cs1 132.76(13) . 4_655 ?
O6 U1 Cs1 74.31(11) 3 4_655 ?
O3 U1 Cs1 43.43(11) . 4_655 ?
O11 U1 Cs1 130.40(12) . 4_655 ?
O9 U1 Cs1 83.06(10) . 4_655 ?
O8 U1 Cs1 123.40(10) 1_455 4_655 ?
Cs2 U1 Cs1 73.964(9) 2_545 4_655 ?
Cs2 U1 Cs1 127.668(9) . 4_655 ?
Cs1 U1 Cs1 60.749(10) 2_445 4_655 ?
O1 U1 Cs2 155.24(15) . 2 ?
O2 U1 Cs2 23.38(13) . 2 ?
O6 U1 Cs2 98.52(12) 3 2 ?
O3 U1 Cs2 70.30(11) . 2 ?
O11 U1 Cs2 98.04(12) . 2 ?
O9 U1 Cs2 72.05(10) . 2 ?
O8 U1 Cs2 114.43(11) 1_455 2 ?
Cs2 U1 Cs2 128.252(11) 2_545 2 ?
Cs2 U1 Cs2 65.124(7) . 2 ?
Cs1 U1 Cs2 166.989(9) 2_445 2 ?
Cs1 U1 Cs2 113.601(9) 4_655 2 ?
O5 Cr1 O4 109.0(3) . . ?
O5 Cr1 O6 107.6(2) . . ?
O4 Cr1 O6 111.0(2) . . ?
O5 Cr1 O3 107.4(2) . . ?
O4 Cr1 O3 111.1(2) . . ?
O6 Cr1 O3 110.5(2) . . ?
O5 Cr1 Cs2 80.0(2) . 2 ?
O4 Cr1 Cs2 42.3(2) . 2 ?
O6 Cr1 Cs2 151.5(2) . 2 ?
O3 Cr1 Cs2 92.25(15) . 2 ?
O5 Cr1 Cs1 101.1(2) . 4_655 ?
O4 Cr1 Cs1 149.2(2) . 4_655 ?
O6 Cr1 Cs1 64.4(2) . 4_655 ?
O3 Cr1 Cs1 51.27(14) . 4_655 ?
Cs2 Cr1 Cs1 142.52(2) 2 4_655 ?
O5 Cr1 Cs1 135.2(2) . 2_455 ?
O4 Cr1 Cs1 27.0(2) . 2_455 ?
O6 Cr1 Cs1 92.29(15) . 2_455 ?
O3 Cr1 Cs1 102.00(14) . 2_455 ?
Cs2 Cr1 Cs1 65.55(2) 2 2_455 ?
Cs1 Cr1 Cs1 123.78(2) 4_655 2_455 ?
O5 Cr1 Cs1 18.7(2) . 2 ?
O4 Cr1 Cs1 91.5(2) . 2 ?
O6 Cr1 Cs1 109.67(15) . 2 ?
O3 Cr1 Cs1 121.57(14) . 2 ?
Cs2 Cr1 Cs1 69.13(2) 2 2 ?
Cs1 Cr1 Cs1 119.09(2) 4_655 2 ?
Cs1 Cr1 Cs1 116.84(2) 2_455 2 ?
O7 I1 O8 99.0(2) . . ?
O7 I1 O9 97.9(2) . . ?
O8 I1 O9 99.8(2) . . ?
O7 I1 Cs1 43.1(2) . 4_655 ?
O8 I1 Cs1 137.64(14) . 4_655 ?
O9 I1 Cs1 103.26(13) . 4_655 ?
O7 I1 Cs2 48.8(2) . 2_545 ?
O8 I1 Cs2 90.84(13) . 2_545 ?
O9 I1 Cs2 51.85(14) . 2_545 ?
Cs1 I1 Cs2 76.655(11) 4_655 2_545 ?
O7 I1 Cs1 30.98(15) . 2_545 ?
O8 I1 Cs1 74.10(14) . 2_545 ?
O9 I1 Cs1 119.80(14) . 2_545 ?
Cs1 I1 Cs1 63.642(11) 4_655 2_545 ?
Cs2 I1 Cs1 68.187(11) 2_545 2_545 ?
O12 I2 O10 99.9(2) . . ?
O12 I2 O11 102.6(2) . . ?
O10 I2 O11 95.2(2) . . ?
O12 I2 Cs2 83.1(2) . . ?
O10 I2 Cs2 55.3(2) . . ?
O11 I2 Cs2 48.61(13) . . ?
O12 I2 Cs1 52.1(2) . . ?
O10 I2 Cs1 51.5(2) . . ?
O11 I2 Cs1 119.99(14) . . ?
Cs2 I2 Cs1 72.775(10) . . ?
O12 I2 Cs2 43.4(2) . 1_455 ?
O10 I2 Cs2 112.9(2) . 1_455 ?
O11 I2 Cs2 137.36(14) . 1_455 ?
Cs2 I2 Cs2 124.948(14) . 1_455 ?
Cs1 I2 Cs2 64.886(9) . 1_455 ?
O5 Cs1 O4 119.94(14) 2_545 2_445 ?
O5 Cs1 O7 87.74(13) 2_545 2 ?
O4 Cs1 O7 150.12(13) 2_445 2 ?
O5 Cs1 O1 164.33(13) 2_545 2_455 ?
O4 Cs1 O1 67.86(13) 2_445 2_455 ?
O7 Cs1 O1 82.61(12) 2 2_455 ?
O5 Cs1 O7 60.01(13) 2_545 4_556 ?
O4 Cs1 O7 116.83(12) 2_445 4_556 ?
O7 Cs1 O7 85.64(12) 2 4_556 ?
O1 Cs1 O7 130.96(11) 2_455 4_556 ?
O5 Cs1 O10 55.45(12) 2_545 . ?
O4 Cs1 O10 99.97(13) 2_445 . ?
O7 Cs1 O10 86.23(12) 2 . ?
O1 Cs1 O10 111.34(11) 2_455 . ?
O7 Cs1 O10 115.15(11) 4_556 . ?
O5 Cs1 O3 62.44(12) 2_545 4_556 ?
O4 Cs1 O3 68.39(12) 2_445 4_556 ?
O7 Cs1 O3 140.52(11) 2 4_556 ?
O1 Cs1 O3 131.49(11) 2_455 4_556 ?
O7 Cs1 O3 57.79(10) 4_556 4_556 ?
O10 Cs1 O3 95.83(10) . 4_556 ?
O5 Cs1 O12 101.31(13) 2_545 . ?
O4 Cs1 O12 85.47(13) 2_445 . ?
O7 Cs1 O12 77.58(12) 2 . ?
O1 Cs1 O12 64.60(11) 2_455 . ?
O7 Cs1 O12 155.61(12) 4_556 . ?
O10 Cs1 O12 46.85(11) . . ?
O3 Cs1 O12 130.52(10) 4_556 . ?
O5 Cs1 O4 129.11(12) 2_545 4_566 ?
O4 Cs1 O4 90.55(12) 2_445 4_566 ?
O7 Cs1 O4 78.39(12) 2 4_566 ?
O1 Cs1 O4 60.83(11) 2_455 4_566 ?
O7 Cs1 O4 70.19(11) 4_556 4_566 ?
O10 Cs1 O4 163.41(11) . 4_566 ?
O3 Cs1 O4 99.99(10) 4_556 4_566 ?
O12 Cs1 O4 122.31(10) . 4_566 ?
O5 Cs1 O1 102.15(12) 2_545 4_556 ?
O4 Cs1 O1 62.28(12) 2_445 4_556 ?
O7 Cs1 O1 126.63(11) 2 4_556 ?
O1 Cs1 O1 93.52(10) 2_455 4_556 ?
O7 Cs1 O1 57.58(11) 4_556 4_556 ?
O10 Cs1 O1 141.89(10) . 4_556 ?
O3 Cs1 O1 47.08(9) 4_556 4_556 ?
O12 Cs1 O1 146.64(11) . 4_556 ?
O4 Cs1 O1 54.64(9) 4_566 4_556 ?
O5 Cs1 Cr1 51.33(10) 2_545 4_556 ?
O4 Cs1 Cr1 70.03(10) 2_445 4_556 ?
O7 Cs1 Cr1 138.96(9) 2 4_556 ?
O1 Cs1 Cr1 137.80(8) 2_455 4_556 ?
O7 Cs1 Cr1 72.18(8) 4_556 4_556 ?
O10 Cs1 Cr1 73.46(8) . 4_556 ?
O3 Cs1 Cr1 22.63(7) 4_556 4_556 ?
O12 Cs1 Cr1 109.76(7) . 4_556 ?
O4 Cs1 Cr1 122.57(7) 4_566 4_556 ?
O1 Cs1 Cr1 68.81(6) 4_556 4_556 ?
O5 Cs1 I2 79.53(10) 2_545 . ?
O4 Cs1 I2 87.41(10) 2_445 . ?
O7 Cs1 I2 86.93(9) 2 . ?
O1 Cs1 I2 87.62(8) 2_455 . ?
O7 Cs1 I2 139.07(8) 4_556 . ?
O10 Cs1 I2 24.08(8) . . ?
O3 Cs1 I2 110.26(7) 4_556 . ?
O12 Cs1 I2 24.13(7) . . ?
O4 Cs1 I2 146.42(8) 4_566 . ?
O1 Cs1 I2 146.32(7) 4_556 . ?
Cr1 Cs1 I2 88.02(2) 4_556 . ?
O11 Cs2 O1 161.75(12) . 2 ?
O11 Cs2 O4 127.24(11) . 2_545 ?
O1 Cs2 O4 65.14(12) 2 2_545 ?
O11 Cs2 O12 123.51(11) . 1_655 ?
O1 Cs2 O12 67.16(12) 2 1_655 ?
O4 Cs2 O12 84.09(12) 2_545 1_655 ?
O11 Cs2 O2 94.86(12) . 2_545 ?
O1 Cs2 O2 103.37(11) 2 2_545 ?
O4 Cs2 O2 59.33(12) 2_545 2_545 ?
O12 Cs2 O2 59.01(11) 1_655 2_545 ?
O11 Cs2 O10 49.48(11) . . ?
O1 Cs2 O10 133.96(12) 2 . ?
O4 Cs2 O10 79.75(11) 2_545 . ?
O12 Cs2 O10 139.77(11) 1_655 . ?
O2 Cs2 O10 81.14(11) 2_545 . ?
O11 Cs2 O9 50.84(10) . . ?
O1 Cs2 O9 128.96(11) 2 . ?
O4 Cs2 O9 144.86(12) 2_545 . ?
O12 Cs2 O9 76.13(11) 1_655 . ?
O2 Cs2 O9 85.54(10) 2_545 . ?
O10 Cs2 O9 96.91(11) . . ?
O11 Cs2 O7 106.22(11) . 2 ?
O1 Cs2 O7 61.77(11) 2 2 ?
O4 Cs2 O7 73.96(12) 2_545 2 ?
O12 Cs2 O7 128.91(11) 1_655 2 ?
O2 Cs2 O7 132.18(10) 2_545 2 ?
O10 Cs2 O7 81.13(11) . 2 ?
O9 Cs2 O7 140.57(10) . 2 ?
O11 Cs2 O11 116.94(8) . 2 ?
O1 Cs2 O11 52.93(10) 2 2 ?
O4 Cs2 O11 115.82(11) 2_545 2 ?
O12 Cs2 O11 59.36(10) 1_655 2 ?
O2 Cs2 O11 118.34(10) 2_545 2 ?
O10 Cs2 O11 159.09(10) . 2 ?
O9 Cs2 O11 78.33(10) . 2 ?
O7 Cs2 O11 89.68(10) 2 2 ?
O11 Cs2 O9 108.22(11) . 2 ?
O1 Cs2 O9 53.53(10) 2 2 ?
O4 Cs2 O9 107.36(11) 2_545 2 ?
O12 Cs2 O9 102.53(10) 1_655 2 ?
O2 Cs2 O9 156.43(10) 2_545 2 ?
O10 Cs2 O9 117.39(11) . 2 ?
O9 Cs2 O9 105.15(10) . 2 ?
O7 Cs2 O9 45.97(10) 2 2 ?
O11 Cs2 O9 46.60(10) 2 2 ?
O11 Cs2 I2 26.59(7) . . ?
O1 Cs2 I2 147.19(9) 2 . ?
O4 Cs2 I2 106.00(8) 2_545 . ?
O12 Cs2 I2 145.47(8) 1_655 . ?
O2 Cs2 I2 97.25(8) 2_545 . ?
O10 Cs2 I2 26.46(8) . . ?
O9 Cs2 I2 77.39(7) . . ?
O7 Cs2 I2 85.47(8) 2 . ?
O11 Cs2 I2 134.64(7) 2 . ?
O9 Cs2 I2 105.50(7) 2 . ?
O11 Cs2 U1 140.87(9) . 2 ?
O1 Cs2 U1 22.80(8) 2 2 ?
O4 Cs2 U1 87.71(9) 2_545 2 ?
O12 Cs2 U1 70.81(8) 1_655 2 ?
O2 Cs2 U1 120.76(8) 2_545 2 ?
O10 Cs2 U1 143.95(9) . 2 ?
O9 Cs2 U1 112.01(7) . 2 ?
O7 Cs2 U1 62.90(7) 2 2 ?
O11 Cs2 U1 33.70(7) 2 2 ?
O9 Cs2 U1 35.82(7) 2 2 ?
I2 Cs2 U1 140.867(13) . 2 ?
U1 O1 Cs2 114.4(2) . 2_545 ?
U1 O1 Cs1 136.8(2) . 2_445 ?
Cs2 O1 Cs1 94.86(11) 2_545 2_445 ?
U1 O1 Cs1 114.4(2) . 4_655 ?
Cs2 O1 Cs1 103.47(12) 2_545 4_655 ?
Cs1 O1 Cs1 86.48(10) 2_445 4_655 ?
U1 O2 Cs2 144.2(2) . 2 ?
Cr1 O3 U1 137.5(2) . . ?
Cr1 O3 Cs1 106.1(2) . 4_655 ?
U1 O3 Cs1 109.17(15) . 4_655 ?
Cr1 O4 Cs1 138.7(3) . 2_455 ?
Cr1 O4 Cs2 118.2(2) . 2 ?
Cs1 O4 Cs2 96.37(13) 2_455 2 ?
Cr1 O4 Cs1 104.1(2) . 4_665 ?
Cs1 O4 Cs1 89.45(12) 2_455 4_665 ?
Cs2 O4 Cs1 101.12(13) 2 4_665 ?
Cr1 O5 Cs1 151.3(3) . 2 ?
Cr1 O6 U1 143.8(2) . 3 ?
I1 O7 Cs1 131.1(2) . 2_545 ?
I1 O7 Cs1 114.9(2) . 4_655 ?
Cs1 O7 Cs1 94.36(12) 2_545 4_655 ?
I1 O7 Cs2 108.4(2) . 2_545 ?
Cs1 O7 Cs2 98.57(12) 2_545 2_545 ?
Cs1 O7 Cs2 106.56(13) 4_655 2_545 ?
I1 O8 U1 122.1(2) . 1_655 ?
I1 O9 U1 117.1(2) . . ?
I1 O9 Cs2 135.9(2) . . ?
U1 O9 Cs2 103.26(13) . . ?
I1 O9 Cs2 104.0(2) . 2_545 ?
U1 O9 Cs2 86.46(12) . 2_545 ?
Cs2 O9 Cs2 95.24(11) . 2_545 ?
I2 O10 Cs2 98.3(2) . . ?
I2 O10 Cs1 104.4(2) . . ?
Cs2 O10 Cs1 92.93(12) . . ?
I2 O11 U1 129.8(2) . . ?
I2 O11 Cs2 104.8(2) . . ?
U1 O11 Cs2 115.1(2) . . ?
I2 O11 Cs2 111.3(2) . 2_545 ?
U1 O11 Cs2 89.86(13) . 2_545 ?
Cs2 O11 Cs2 101.41(11) . 2_545 ?
I2 O12 Cs2 114.7(2) . 1_455 ?
I2 O12 Cs1 103.7(2) . . ?
Cs2 O12 Cs1 86.35(11) 1_455 . ?

loop_
_geom_bond_atom_site_label_1
_geom_bond_atom_site_label_2
_geom_bond_distance
_geom_bond_site_symmetry_2
_geom_bond_publ_flag
U1 O1 1.776(4) . ?
U1 O2 1.791(4) . ?
U1 O6 2.310(4) 3 ?
U1 O3 2.310(4) . ?
U1 O11 2.315(4) . ?
U1 O9 2.447(4) . ?
U1 O8 2.455(4) 1_455 ?
U1 Cs2 4.1727(5) 2_545 ?
U1 Cs2 4.5795(5) . ?
U1 Cs1 4.6165(5) 2_445 ?
U1 Cs1 4.7419(5) 4_655 ?
U1 Cs2 4.8620(6) 2 ?
Cr1 O5 1.587(5) . ?
Cr1 O4 1.604(5) . ?
Cr1 O6 1.691(4) . ?
Cr1 O3 1.703(4) . ?
Cr1 Cs2 4.2354(11) 2 ?
Cr1 Cs1 4.2512(11) 4_655 ?
Cr1 Cs1 4.2962(10) 2_455 ?
Cr1 Cs1 4.3816(10) 2 ?
I1 O7 1.781(4) . ?
I1 O8 1.835(4) . ?
I1 O9 1.840(4) . ?
I1 Cs1 4.3171(6) 4_655 ?
I1 Cs2 4.3611(6) 2_545 ?
I1 Cs1 4.3629(6) 2_545 ?
I2 O12 1.790(4) . ?
I2 O10 1.792(5) . ?
I2 O11 1.842(4) . ?
I2 Cs2 3.9803(6) . ?
I2 Cs1 4.2546(7) . ?
I2 Cs2 4.3541(6) 1_455 ?
Cs1 O5 2.923(5) 2_545 ?
Cs1 O4 2.959(5) 2_445 ?
Cs1 O7 2.980(4) 2 ?
Cs1 O1 3.159(4) 2_455 ?
Cs1 O7 3.254(5) 4_556 ?
Cs1 O10 3.439(5) . ?
Cs1 O3 3.452(4) 4_556 ?
Cs1 O12 3.458(5) . ?
Cs1 O4 3.723(5) 4_566 ?
Cs1 O1 3.725(5) 4_556 ?
Cs1 Cr1 4.2512(11) 4_556 ?
Cs2 O11 3.089(4) . ?
Cs2 O1 3.113(4) 2 ?
Cs2 O4 3.234(5) 2_545 ?
Cs2 O12 3.290(5) 1_655 ?
Cs2 O2 3.296(4) 2_545 ?
Cs2 O10 3.306(5) . ?
Cs2 O9 3.350(4) . ?
Cs2 O7 3.458(5) 2 ?
Cs2 O11 3.477(5) 2 ?
Cs2 O9 3.534(4) 2 ?
Cs2 U1 4.1727(5) 2 ?
O1 Cs2 3.113(4) 2_545 ?
O1 Cs1 3.159(4) 2_445 ?
O1 Cs1 3.725(5) 4_655 ?
O2 Cs2 3.296(4) 2 ?
O3 Cs1 3.452(4) 4_655 ?
O4 Cs1 2.959(5) 2_455 ?
O4 Cs2 3.234(5) 2 ?
O4 Cs1 3.723(5) 4_665 ?
O5 Cs1 2.923(5) 2 ?
O6 U1 2.310(4) 3 ?
O7 Cs1 2.980(4) 2_545 ?
O7 Cs1 3.254(5) 4_655 ?
O7 Cs2 3.458(5) 2_545 ?
O8 U1 2.455(4) 1_655 ?
O9 Cs2 3.534(4) 2_545 ?
O11 Cs2 3.477(5) 2_545 ?
O12 Cs2 3.290(5) 1_455 ?
